data_4003658
loop_
_publ_author_name
'L\'opez-Vergara, Adri\'an'
'Vizca\'ino-Anaya, Luc\'ia'
'Porras-V\'azquez, Jos\'e M.'
'Baldinozzi, Gianguido'
'Santos-G\'omez, Luc\'ia dos'
'Canales-Vazquez, Jes\'us'
'Marrero-L\'opez, David'
'Losilla, Enrique R.'

_publ_section_title
;
 Unravelling Crystal Superstructures and Transformations in the
 La6--xMoO12&#x2212;\d (0.6 &#x2264; x &#x2264; 3.0) Series: A System with
 Tailored Ionic/Electronic Conductivity
;
_journal_issue 16
_journal_name_full 'Chemistry of Materials'
_journal_page_first 7052
_journal_page_last 7062
_journal_paper_doi 10.1021/acs.chemmater.0c02673
_journal_volume 32
_journal_year 2020
_chemical_formula_sum 'La41.44 Mo7.56 O85.12'
_chemical_formula_weight 7843.58
_space_group_IT_number 166
_space_group_name_Hall '-R 3 2"'
_space_group_name_H-M_alt 'R -3 m :H'
_symmetry_cell_setting trigonal
_symmetry_space_group_name_H-M 'R -3 m :H'
_audit_creation_date 2020-06-23T12:40
_audit_creation_method 'from EXP file using GSAS2CIF'
_audit_update_record ' 2020-06-23T12:40  Initial CIF as created by GSAS2CIF'
_cell_angle_alpha 90.0
_cell_angle_beta 90.0
_cell_angle_gamma 120.0
_cell_formula_units_Z 3
_cell_length_a 27.953(4)
_cell_length_b 27.953
_cell_length_c 9.9004(19)
_cell_measurement_temperature 298
_cell_volume 6699.5(16)
_computing_structure_refinement GSAS
_diffrn_ambient_temperature 298
_diffrn_measurement_device_type Neutron
_diffrn_radiation_probe neutron
_diffrn_radiation_wavelength 1.1545
_pd_block_id 2020-06-23T12:40|UNDOPED_1500_50_ATOM|JOSE|w
_pd_calc_method 'Rietveld Refinement'
_pd_instr_location ' ?'
_pd_meas_2theta_range_inc 0.05
_pd_meas_2theta_range_max 164.75
_pd_meas_2theta_range_min 3.8
_pd_meas_number_of_points 3220
_pd_phase_name 'from C:/Users/JoseManuel/Dropbox/Malaga_PostDoc/LaxMoO11.25/Mi_exp'
_pd_proc_2theta_range_inc 0.05
_pd_proc_2theta_range_max 164.4056
_pd_proc_2theta_range_min 3.4556
_pd_proc_info_datetime 2020-06-23T12:40:39
_pd_proc_info_excluded_regions ' ?'
_pd_proc_ls_background_function
;   GSAS Background function number 2 with 36 terms.
 Cosine Fourier series
      1:   -1125.16     2:    4509.02     3:   -5053.26     4:    4598.09    
      5:   -4676.43     6:    4434.68     7:   -4407.12     8:    4163.53    
      9:   -3993.72    10:    3668.82    11:   -3491.11    12:    3238.47    
     13:   -3004.72    14:    2721.01    15:   -2498.27    16:    2207.14    
     17:   -2047.75    18:    1752.31    19:   -1565.77    20:    1312.61    
     21:   -1201.90    22:    962.684    23:   -814.706    24:    723.743    
     25:   -547.762    26:    442.839    27:   -409.712    28:    255.577    
     29:   -247.349    30:    150.102    31:   -135.516    32:    92.6624    
     33:   -57.1841    34:    22.9365    35:   -69.6811    36:    3.85637    
;
_pd_proc_ls_peak_cutoff 0.00500
_pd_proc_ls_profile_function
;
 CW Profile function number 2 with  18 terms
 Profile coefficients for Simpson's rule integration of pseudovoigt function
 C.J. Howard (1982). J. Appl. Cryst.,15,615-620.
 P. Thompson, D.E. Cox & J.B. Hastings (1987). J. Appl. Cryst.,20,79-83.
 #1(GU)   =  761.814 #2(GV)   = ******** #3(GW)   =  523.136
 #4(LX)   =    0.000 #5(LY)   =   47.797 #6(trns) =    0.000
 #7(asym) =  19.4652 #8(shft) =   0.0000 #9(GP)   =    0.000
 #10(stec)=     0.00 #11(ptec)=     0.00 #12(sfec)=     0.00
 #13(L11) =    0.000 #14(L22) =    0.000 #15(L33) =    0.000
 #16(L12) =    0.000 #17(L13) =    0.000 #18(L23) =    0.000
 Peak tails are ignored  where the intensity is below 0.0050 times the peak
   Aniso. broadening axis   0.0   0.0   1.0
;
_pd_proc_ls_prof_R_factor 0.0304
_pd_proc_ls_prof_wR_expected 0.0235
_pd_proc_ls_prof_wR_factor 0.0398
_pd_proc_number_of_points 3220
_pd_spec_mounting ' ?'
_refine_ls_goodness_of_fit_all 3.18
_refine_ls_matrix_type full
_refine_ls_number_parameters 45
_refine_ls_number_restraints 4
_refine_ls_R_Fsqd_factor 0.04363
_refine_ls_shift/su_max 0.07
_refine_ls_shift/su_mean 0.02
_reflns_d_resolution_high 0.583
_reflns_d_resolution_low 13.977
_reflns_limit_h_max 41
_reflns_limit_h_min 0
_reflns_limit_k_max 24
_reflns_limit_k_min 0
_reflns_limit_l_max 17
_reflns_limit_l_min -17
_reflns_number_total 4123
_cod_data_source_file cm0c02673_si_002.cif
_cod_data_source_block UNDOPED_1500_50_ATOM_publ
_cod_depositor_comments
;
The following automatic conversions were performed:

data item '_geom_angle_publ_flag' value 'N' was changed to 'n' in
accordance with the
/home/data/users/saulius/crontab/automatic-downloads/rss-feeds/ACS/lib/dictionaries/cif_core.dic
dictionary named 'cif_core.dic' version 2.4.2 last updated on
2011-04-26 (210 times).

data item '_geom_bond_publ_flag' value 'N' was changed to 'n' in
accordance with the
/home/data/users/saulius/crontab/automatic-downloads/rss-feeds/ACS/lib/dictionaries/cif_core.dic
dictionary named 'cif_core.dic' version 2.4.2 last updated on
2011-04-26 (258 times).

Automatic conversion script
Id: cif_fix_values 7556 2019-12-06 15:28:31Z antanas 

 Adding full bibliography for 4003658--4003659.cif.

 Adding full bibliography for 4003658--4003659.cif.
;
_cod_original_cell_volume 6699.5(24)
_cod_original_sg_symbol_H-M 'R -3 m'
_cod_database_code 4003658

loop_
_symmetry_equiv_pos_site_id
_symmetry_equiv_pos_as_xyz
1 +x,+y,+z
2 -y,x-y,+z
3 y-x,-x,+z
4 y-x,+y,+z
5 -y,-x,+z
6 +x,x-y,+z
-1 -x,-y,-z
-2 +y,y-x,-z
-3 x-y,+x,-z
-4 x-y,-y,-z
-5 +y,+x,-z
-6 -x,y-x,-z
101 +x+1/3,+y+2/3,+z+2/3
102 -y+1/3,x-y+2/3,+z+2/3
103 y-x+1/3,-x+2/3,+z+2/3
104 y-x+1/3,+y+2/3,+z+2/3
105 -y+1/3,-x+2/3,+z+2/3
106 +x+1/3,x-y+2/3,+z+2/3
-101 -x+2/3,-y+1/3,-z+1/3
-102 +y+2/3,y-x+1/3,-z+1/3
-103 x-y+2/3,+x+1/3,-z+1/3
-104 x-y+2/3,-y+1/3,-z+1/3
-105 +y+2/3,+x+1/3,-z+1/3
-106 -x+2/3,y-x+1/3,-z+1/3
201 +x+2/3,+y+1/3,+z+1/3
202 -y+2/3,x-y+1/3,+z+1/3
203 y-x+2/3,-x+1/3,+z+1/3
204 y-x+2/3,+y+1/3,+z+1/3
205 -y+2/3,-x+1/3,+z+1/3
206 +x+2/3,x-y+1/3,+z+1/3
-201 -x+1/3,-y+2/3,-z+2/3
-202 +y+1/3,y-x+2/3,-z+2/3
-203 x-y+1/3,+x+2/3,-z+2/3
-204 x-y+1/3,-y+2/3,-z+2/3
-205 +y+1/3,+x+2/3,-z+2/3
-206 -x+1/3,y-x+2/3,-z+2/3

loop_
_atom_site_type_symbol
_atom_site_label
_atom_site_fract_x
_atom_site_fract_y
_atom_site_fract_z
_atom_site_occupancy
_atom_site_thermal_displace_type
_atom_site_U_iso_or_equiv
_atom_site_symmetry_multiplicity
Mo Mo1 0.0 0.0 0.0 1.0 Uiso 0.26284 3
La La1 0.0 0.14311 0.0 1.0 Uiso 0.02043 18
La La2 0.0 0.27267 0.0 1.0 Uiso 0.10833 18
La La3 0.0 0.43563 0.0 1.0 Uiso 0.03159 18
Mo Mo2 0.14229 0.28458 -0.00917 1.0 Uiso 0.00609 18
La La4 0.13828 0.42822 0.00836 1.0 Uiso 0.01828 36
La La5 0.14188 0.57094 -0.01777 1.0 Uiso 0.00638 18
La La6 0.28442 0.71558 0.01501 0.90726 Uiso 0.00952 18
O O1 0.0 0.0 0.21269 0.51547 Uiso 0.0019 6
O O2 -0.0044 0.13704 0.26458 1.0 Uiso 0.01857 36
O O3 -0.0074 0.32742 0.27878 0.68843 Uiso 0.18202 36
O O4 -0.01139 0.41955 0.2429 0.73859 Uiso 0.04477 36
O O5 0.14293 0.28586 0.23614 0.64782 Uiso 0.002 18
O O6 0.15232 0.43622 0.25851 0.97664 Uiso 0.02223 36
O O7 0.15006 0.57503 0.22234 0.98962 Uiso 0.03523 18
O O8 0.27719 0.1386 0.24551 0.99268 Uiso 0.04705 18
O O9 0.29116 0.5823 0.23117 0.77003 Uiso 0.03633 18
O O10 0.41994 0.1292 0.23207 1.0 Uiso 0.02853 36
O O11 0.57163 0.14327 0.26314 1.0 Uiso 0.02415 18
O O12 0.57877 0.28938 0.2307 0.80755 Uiso 0.01066 18
Mo Mo6 0.28442 0.71558 0.01501 0.09274 Uiso 0.00952 18

loop_
_atom_type_symbol
_atom_type_number_in_cell
_atom_type_scat_length_neutron
_atom_type_scat_source
Mo 22.669 0.6715 International_Tables_Vol_C
La 124.331 0.8240 International_Tables_Vol_C
O 255.363 0.5803 International_Tables_Vol_C

loop_
_geom_angle_atom_site_label_1
_geom_angle_atom_site_label_2
_geom_angle_atom_site_label_3
_geom_angle
_geom_angle_site_symmetry_1
_geom_angle_site_symmetry_2
_geom_angle_site_symmetry_3
_geom_angle_publ_flag
O1 Mo1 O1 180.0 1_555 . -1_555 n
La2 La1 O2 92.3580(5) 1_555 . 1_555 n
La2 La1 O2 92.3580(5) 1_555 . -6_555 n
La2 La1 O10 32.0049(29) 1_555 . 103_554 n
La2 La1 O10 32.0050(29) 1_555 . -204_455 n
La2 La1 O11 90.3729 1_555 . 103_554 n
La2 La1 O11 90.3742 1_555 . -201_555 n
La2 La1 O12 145.7096(30) 1_555 . 103_554 n
La2 La1 O12 145.7085(30) 1_555 . -202_455 n
O2 La1 O2 175.2839(11) 1_555 . -6_555 n
O2 La1 O10 114.781(4) 1_555 . 103_554 n
O2 La1 O10 69.551(5) 1_555 . -204_455 n
O2 La1 O11 104.450(4) 1_555 . 103_554 n
O2 La1 O11 75.519(4) 1_555 . -201_555 n
O2 La1 O12 111.780(5) 1_555 . 103_554 n
O2 La1 O12 63.960(4) 1_555 . -202_455 n
O2 La1 O10 69.551(5) -6_555 . 103_554 n
O2 La1 O10 114.781(4) -6_555 . -204_455 n
O2 La1 O11 75.518(4) -6_555 . 103_554 n
O2 La1 O11 104.449(4) -6_555 . -201_555 n
O2 La1 O12 63.958(4) -6_555 . 103_554 n
O2 La1 O12 111.778(5) -6_555 . -202_455 n
O10 La1 O10 64.010(6) 103_554 . -204_455 n
O10 La1 O11 105.215(4) 103_554 . 103_554 n
O10 La1 O11 75.440(4) 103_554 . -201_555 n
O10 La1 O12 113.705(6) 103_554 . 103_554 n
O10 La1 O12 177.69630(10) 103_554 . -202_455 n
O10 La1 O11 75.439(4) -204_455 . 103_554 n
O10 La1 O11 105.217(4) -204_455 . -201_555 n
O10 La1 O12 177.69791(10) -204_455 . 103_554 n
O10 La1 O12 113.704(6) -204_455 . -202_455 n
O11 La1 O11 180.0 103_554 . -201_555 n
O11 La1 O12 105.789(4) 103_554 . 103_554 n
O11 La1 O12 73.567(4) 103_554 . -202_455 n
O11 La1 O12 73.568(4) -201_555 . 103_554 n
O11 La1 O12 105.791(4) -201_555 . -202_455 n
O12 La1 O12 68.582(6) 103_554 . -202_455 n
La1 La2 O3 160.429(4) 1_555 . 102_554 n
La1 La2 O3 160.429(4) 1_555 . -205_344 n
La1 La2 O4 94.34010(20) 1_555 . 102_554 n
La1 La2 O4 94.34010(20) 1_555 . -205_344 n
La1 La2 O10 47.4412(32) 1_555 . 103_554 n
La1 La2 O10 47.4412(32) 1_555 . -204_455 n
O3 La2 O3 39.142(8) 102_554 . -205_344 n
O3 La2 O4 83.1137(30) 102_554 . 102_554 n
O3 La2 O4 88.6987(35) 102_554 . -205_344 n
O3 La2 O10 115.193(7) 102_554 . 103_554 n
O3 La2 O10 148.0887(5) 102_554 . -204_455 n
O3 La2 O4 88.6986(35) -205_344 . 102_554 n
O3 La2 O4 83.1137(30) -205_344 . -205_344 n
O3 La2 O10 148.0887(5) -205_455 . 103_554 n
O3 La2 O10 115.193(7) -205_455 . -204_455 n
O4 La2 O4 171.31979(30) 102_554 . -205_344 n
O4 La2 O10 109.469(8) 102_554 . 103_554 n
O4 La2 O10 76.648(7) 102_554 . -204_455 n
O4 La2 O10 76.648(7) -205_455 . 103_554 n
O4 La2 O10 109.469(8) -205_455 . -204_455 n
O10 La2 O10 94.882(7) 103_554 . -204_455 n
La3 La3 O4 96.8419(16) 6_565 . 1_555 n
La3 La3 O4 96.8419(16) 6_565 . -6_555 n
La3 La3 O5 39.7959(27) 6_565 . 102_554 n
La3 La3 O5 39.7951(27) 6_565 . -202_455 n
La3 La3 O6 90.877 6_565 . 102_554 n
La3 La3 O6 90.877 6_565 . -205_455 n
O4 La3 O4 166.3162(31) 1_555 . -6_555 n
O4 La3 O5 123.5274(29) 1_555 . 102_554 n
O4 La3 O5 68.330(6) 1_555 . -202_455 n
O4 La3 O6 99.845(5) 1_555 . 102_554 n
O4 La3 O6 79.942(5) 1_555 . -205_455 n
O4 La3 O5 68.329(6) -6_555 . 102_554 n
O4 La3 O5 123.5269(29) -6_555 . -202_455 n
O4 La3 O6 79.942(5) -6_555 . 102_554 n
O4 La3 O6 99.845(5) -6_555 . -205_455 n
O5 La3 O5 79.591(5) 102_554 . -202_455 n
O5 La3 O6 111.405(5) 102_554 . 102_554 n
O5 La3 O6 70.035(4) 102_554 . -205_455 n
O5 La3 O6 70.035(4) -202_455 . 102_554 n
O5 La3 O6 111.405(5) -202_455 . -205_455 n
O6 La3 O6 178.2461 102_554 . -205_455 n
O2 La4 O4 173.20670(10) 102_554 . -205_344 n
O2 La4 O6 102.664(5) 102_554 . 1_555 n
O2 La4 O6 67.0568(35) 102_554 . -205_455 n
O2 La4 O7 64.185(5) 102_554 . -203_555 n
O2 La4 O8 98.427(4) 102_554 . 103_554 n
O2 La4 O10 77.264(5) 102_554 . -5_555 n
O4 La4 O6 76.956(5) -205_455 . 1_555 n
O4 La4 O6 119.067(4) -205_455 . -205_455 n
O4 La4 O7 110.437(4) -205_455 . -203_555 n
O4 La4 O8 75.418(4) -205_455 . 103_554 n
O4 La4 O10 102.733(5) -205_455 . -5_555 n
O6 La4 O6 76.319(4) 1_555 . -205_455 n
O6 La4 O7 60.0909(29) 1_555 . -203_555 n
O6 La4 O8 108.092(6) 1_555 . 103_554 n
O6 La4 O10 176.8477(7) 1_555 . -5_555 n
O6 La4 O7 101.4978(35) -205_455 . -203_555 n
O6 La4 O8 165.48241(20) -205_455 . 103_554 n
O6 La4 O10 106.4211(35) -205_455 . -5_555 n
O7 La4 O8 70.400(5) -203_555 . 103_554 n
O7 La4 O10 117.4219(34) -203_555 . -5_555 n
O8 La4 O10 68.866(5) 103_554 . -5_555 n
O2 La5 O2 110.6396(16) 102_554 . 105_554 n
O2 La5 O5 115.8602(29) 102_554 . 102_554 n
O2 La5 O6 166.6887(20) 102_554 . -202_455 n
O2 La5 O6 68.6307(34) 102_554 . -205_455 n
O2 La5 O7 99.1452(33) 102_554 . 1_555 n
O2 La5 O11 77.8234(26) 102_554 . -2_565 n
O2 La5 O5 115.8562(29) 105_554 . 102_554 n
O2 La5 O6 68.6261(34) 105_554 . -202_455 n
O2 La5 O6 166.6883(20) 105_554 . -205_455 n
O2 La5 O7 99.1396(33) 105_554 . 1_555 n
O2 La5 O11 77.8186(26) 105_554 . -2_565 n
O5 La5 O6 74.758(5) 102_554 . -202_455 n
O5 La5 O6 74.760(5) 102_554 . -205_455 n
O5 La5 O7 113.7427(30) 102_554 . 1_555 n
O5 La5 O11 71.805(4) 102_554 . -2_565 n
O6 La5 O6 108.831(6) -202_455 . -205_455 n
O6 La5 O7 68.322(5) -202_455 . 1_555 n
O6 La5 O11 114.271(5) -202_455 . -2_565 n
O6 La5 O7 68.326(5) -205_455 . 1_555 n
O6 La5 O11 114.278(5) -205_455 . -2_565 n
O7 La5 O11 174.4520(13) 1_555 . -2_565 n
O1 La6 O2 102.859(6) 101_554 . 101_554 n
O1 La6 O2 102.860(6) 101_554 . 105_554 n
O1 La6 O7 175.1141(7) 101_554 . -202_455 n
O1 La6 O9 110.901(8) 101_554 . 3_565 n
O1 La6 O9 71.771(7) 101_554 . -201_565 n
O1 La6 O9 71.769(7) 101_554 . -202_455 n
O1 La6 O12 54.802(4) 101_554 . -2_565 n
O2 La6 O2 108.170(5) 101_554 . 105_554 n
O2 La6 O7 74.455(5) 101_554 . -202_455 n
O2 La6 O9 115.318(4) 101_554 . 3_565 n
O2 La6 O9 77.935(4) 101_554 . -201_565 n
O2 La6 O9 172.89079(20) 101_554 . -202_455 n
O2 La6 O12 71.629(5) 101_554 . -2_565 n
O2 La6 O7 74.457(5) 105_554 . -202_455 n
O2 La6 O9 115.314(4) 105_554 . 3_565 n
O2 La6 O9 172.89439(20) 105_554 . -201_565 n
O2 La6 O9 77.937(4) 105_554 . -202_455 n
O2 La6 O12 71.625(5) 105_554 . -2_565 n
O7 La6 O9 73.985(7) -202_455 . 3_565 n
O7 La6 O9 111.234(6) -202_455 . -201_565 n
O7 La6 O9 111.240(6) -202_455 . -202_455 n
O7 La6 O12 120.313(4) -202_455 . -2_565 n
O9 La6 O9 63.7241(34) 3_565 . -201_565 n
O9 La6 O9 63.7214(33) 3_565 . -202_455 n
O9 La6 O12 165.7026(33) 3_565 . -2_565 n
O9 La6 O9 95.746(4) -201_565 . -202_455 n
O9 La6 O12 107.734(5) -201_565 . -2_565 n
O9 La6 O12 107.729(5) -202_455 . -2_565 n
Mo1 O1 La6 119.558(6) 1_555 . 201_445 n
Mo1 O1 La6 119.558(6) 1_555 . 202_555 n
Mo1 O1 La6 119.558(6) 1_555 . 203_455 n
La6 O1 La6 97.757(7) 201_445 . 202_555 n
La6 O1 La6 97.757(7) 201_445 . 203_455 n
La6 O1 La6 97.757(7) 202_555 . 203_455 n
La1 O2 La4 106.645(4) 1_555 . 203_455 n
La1 O2 La5 99.2990(32) 1_555 . 203_455 n
La1 O2 La6 114.450(4) 1_555 . 201_445 n
La1 O2 Mo6 114.450(4) 1_555 . 201_445 n
La4 O2 La5 105.4480(22) 203_455 . 203_455 n
La4 O2 La6 114.298(5) 203_455 . 201_445 n
La4 O2 Mo6 114.298(5) 203_455 . 201_445 n
La5 O2 La6 115.2073(33) 203_455 . 201_445 n
La5 O2 Mo6 115.2073(33) 203_455 . 201_445 n
La6 O2 Mo6 0.0 201_445 . 201_445 n
La2 O3 O3 70.429(4) 203_455 . -104_444 n
La2 O4 La3 122.4812(27) 203_455 . 1_555 n
La2 O4 La4 111.877(5) 203_455 . -205_344 n
La3 O4 La4 100.987(5) 1_555 . -205_344 n
La3 O5 La3 100.409(5) 203_455 . 205_555 n
La3 O5 La5 109.291(5) 203_455 . 203_455 n
La3 O5 La5 109.292(5) 205_555 . 203_455 n
La3 O6 La4 102.113(5) 203_455 . 1_555 n
La3 O6 La4 106.3720(28) 203_455 . -205_344 n
La3 O6 La5 105.788(4) 203_455 . -203_444 n
La4 O6 La4 101.792(5) 1_555 . -205_344 n
La4 O6 La5 121.6815(32) 1_555 . -203_444 n
La4 O6 La5 117.309(5) -205_344 . -203_444 n
La4 O7 La4 103.258(5) -202_344 . -205_344 n
La4 O7 La5 109.490(5) -202_344 . 1_555 n
La4 O7 La6 106.981(6) -202_344 . -203_444 n
La4 O7 Mo6 106.981(6) -202_455 . -203_555 n
La4 O7 La5 109.485(5) -205_344 . 1_555 n
La4 O7 La6 106.978(6) -205_344 . -203_444 n
La4 O7 Mo6 106.978(6) -205_455 . -203_555 n
La5 O7 La6 119.429(4) 1_555 . -203_444 n
La5 O7 Mo6 119.429(4) 1_555 . -203_555 n
La6 O7 Mo6 0.0 -203_555 . -203_555 n
La4 O8 La4 115.534(6) 202_555 . 205_555 n
La6 O9 La6 114.325(4) 2_665 . -201_454 n
La6 O9 La6 114.319(4) 2_665 . -203_444 n
La6 O9 Mo6 0.0 2_665 . 2_665 n
La6 O9 La6 118.630(6) -201_454 . -203_444 n
La6 O9 Mo6 114.325(4) -201_565 . 2_665 n
La6 O9 Mo6 114.319(4) -203_555 . 2_665 n
La1 O10 La2 100.554(6) 202_555 . 202_555 n
La1 O10 La4 106.538(6) 202_555 . -5_555 n
La2 O10 La4 125.707(5) 202_555 . -5_555 n
La1 O11 La1 112.6653(34) 202_555 . 206_555 n
La1 O11 La5 107.201(4) 202_555 . -3_655 n
La1 O11 La5 107.194(4) 206_555 . -3_655 n
La1 O12 La1 99.981(5) 202_555 . 205_555 n
La1 O12 La6 109.693(5) 202_555 . -3_655 n
La1 O12 La6 109.688(5) 205_555 . -3_655 n
O2 Mo6 O2 108.170(5) 101_554 . 105_554 n
O2 Mo6 O7 74.455(5) 101_554 . -202_455 n
O2 Mo6 O9 115.318(4) 101_554 . 3_565 n
O2 Mo6 O7 74.457(5) 105_554 . -202_455 n
O2 Mo6 O9 115.314(4) 105_554 . 3_565 n
O7 Mo6 O9 73.985(7) -202_455 . 3_565 n

loop_
_geom_bond_atom_site_label_1
_geom_bond_atom_site_label_2
_geom_bond_distance
_geom_bond_site_symmetry_1
_geom_bond_site_symmetry_2
_geom_bond_publ_flag
Mo1 La1 4.0003(5) . 1_555 n
Mo1 La1 4.0003(5) . 2_555 n
Mo1 La1 4.0003(5) . 3_555 n
Mo1 La1 4.0003(5) . 4_555 n
Mo1 La1 4.0003(5) . 5_555 n
Mo1 La1 4.0003(5) . 6_555 n
Mo1 La6 4.1836(6) . -101_443 n
Mo1 La6 4.1836(6) . -102_333 n
Mo1 La6 4.1836(6) . -103_433 n
Mo1 La6 4.1836(6) . 201_445 n
Mo1 La6 4.1836(6) . 202_555 n
Mo1 La6 4.1836(6) . 203_455 n
Mo1 O1 2.1058(4) . 1_555 n
Mo1 O1 2.1058(4) . -1_555 n
Mo1 O12 2.35808(27) . 101_444 n
Mo1 O12 2.35808(27) . 102_544 n
Mo1 O12 2.35808(27) . 103_554 n
Mo1 O12 2.35808(27) . -201_444 n
Mo1 O12 2.35808(27) . -202_344 n
Mo1 O12 2.35808(27) . -203_334 n
Mo1 Mo6 4.1836(6) . -101_443 n
Mo1 Mo6 4.1836(6) . -102_333 n
Mo1 Mo6 4.1836(6) . -103_433 n
Mo1 Mo6 4.1836(6) . 201_445 n
Mo1 Mo6 4.1836(6) . 202_555 n
Mo1 Mo6 4.1836(6) . 203_455 n
La1 Mo1 4.0003(5) . 1_555 n
La1 La1 4.0003(5) . 4_555 n
La1 La1 4.0003(5) . 5_555 n
La1 La2 3.6217(5) . 1_555 n
La1 Mo2 3.9671(5) . 1_555 n
La1 Mo2 3.9670(5) . -3_555 n
La1 La4 4.0970(6) . -104_443 n
La1 La4 4.0970(6) . 203_455 n
La1 La5 3.8899(5) . -102_333 n
La1 La5 3.8898(5) . 203_455 n
La1 La6 4.1348(6) . -102_333 n
La1 La6 4.1348(6) . 201_445 n
La1 O2 2.6238(5) . 1_555 n
La1 O2 2.6238(5) . -6_555 n
La1 O10 2.71360(32) . 103_554 n
La1 O10 2.71360(32) . -204_344 n
La1 O11 2.40321(30) . 103_554 n
La1 O11 2.40330(30) . -201_444 n
La1 O12 2.61129(31) . 103_554 n
La1 O12 2.61147(31) . -202_344 n
La1 Mo6 4.1348(6) . -102_333 n
La1 Mo6 4.1348(6) . 201_445 n
La2 La1 3.6217(5) . 1_555 n
La2 La2 4.4178(5) . 102_554 n
La2 La2 4.4178(5) . 203_455 n
La2 La3 4.5552(6) . 1_555 n
La2 La3 4.1346(5) . 102_554 n
La2 La3 4.1346(5) . 203_455 n
La2 Mo2 3.8231(5) . 1_555 n
La2 Mo2 3.8229(5) . -3_555 n
La2 La4 4.1287(5) . 1_555 n
La2 La4 4.1287(5) . -6_555 n
La2 La4 3.8718(6) . -104_443 n
La2 La4 3.8718(6) . 203_455 n
La2 O3 3.2123(5) . 1_555 n
La2 O3 3.2123(5) . -6_555 n
La2 O3 1.66799(20) . 102_554 n
La2 O3 1.66798(20) . -205_344 n
La2 O4 2.27756(27) . 102_554 n
La2 O4 2.27756(27) . -205_344 n
La2 O10 1.95251(22) . 103_554 n
La2 O10 1.95251(22) . -204_344 n
La3 La2 4.5552(6) . 1_555 n
La3 La2 4.1346(5) . 102_554 n
La3 La2 4.1346(5) . 203_455 n
La3 La3 3.5986(5) . 6_565 n
La3 Mo2 4.0161(6) . 102_554 n
La3 Mo2 4.0161(6) . -202_344 n
La3 La4 3.9739(5) . 1_555 n
La3 La4 3.9739(5) . -6_555 n
La3 La4 3.9661(5) . 102_554 n
La3 La4 3.9661(5) . -205_344 n
La3 La5 3.8814(5) . 1_555 n
La3 La5 3.8815(5) . -1_565 n
La3 O3 3.0355(4) . 102_554 n
La3 O3 3.0355(4) . -205_344 n
La3 O4 2.4379(4) . 1_555 n
La3 O4 2.4379(4) . -6_555 n
La3 O5 2.34178(27) . 102_554 n
La3 O5 2.34182(27) . -202_344 n
La3 O6 2.59883(32) . 102_554 n
La3 O6 2.59883(32) . -205_344 n
Mo2 La1 3.9671(5) . 1_555 n
Mo2 La1 3.9670(5) . 4_555 n
Mo2 La2 3.8231(5) . 1_555 n
Mo2 La2 3.8229(5) . 4_555 n
Mo2 La3 4.0161(6) . 203_455 n
Mo2 La3 4.0161(6) . 205_555 n
Mo2 Mo2 3.9113(5) . -101_443 n
Mo2 La4 4.0761(5) . 1_555 n
Mo2 La4 4.0760(5) . 4_555 n
Mo2 La4 4.0715(5) . -101_443 n
Mo2 La4 4.0716(5) . -104_443 n
Mo2 La5 3.9267(5) . 203_455 n
Mo2 O4 2.48140(29) . -203_444 n
Mo2 O4 2.48154(29) . -205_344 n
Mo2 O5 2.4289(5) . 1_555 n
Mo2 O8 2.3467(4) . -3_555 n
Mo2 O8 2.65618(33) . 103_554 n
Mo2 O10 2.60161(31) . 103_554 n
Mo2 O10 2.60146(31) . 105_554 n
Mo2 O11 2.41912(29) . -201_444 n
La4 La1 4.0970(6) . 102_554 n
La4 La2 4.1287(5) . 1_555 n
La4 La2 3.8718(6) . 102_554 n
La4 La3 3.9739(5) . 1_555 n
La4 La3 3.9661(5) . 203_455 n
La4 Mo2 4.0761(5) . 1_555 n
La4 Mo2 4.0715(5) . -101_443 n
La4 La4 4.2392(6) . 4_555 n
La4 La4 3.7737(5) . -205_344 n
La4 La5 3.9486(5) . 1_555 n
La4 La5 4.1596(6) . -203_444 n
La4 La6 4.0108(5) . 2_665 n
La4 O2 2.48351(30) . 102_554 n
La4 O3 3.3715(4) . 102_554 n
La4 O4 2.69806(33) . -205_344 n
La4 O6 2.4999(5) . 1_555 n
La4 O6 2.36181(29) . -205_344 n
La4 O7 2.70351(32) . -203_444 n
La4 O8 2.50581(29) . 103_554 n
La4 O10 2.3928(4) . -5_555 n
La4 Mo6 4.0108(5) . 2_665 n
La5 La1 3.8898(5) . 102_554 n
La5 La1 3.8899(5) . 105_554 n
La5 La3 3.8814(5) . 1_555 n
La5 La3 3.8815(5) . 6_565 n
La5 Mo2 3.9267(5) . 102_554 n
La5 La4 3.9486(5) . 1_555 n
La5 La4 3.9488(5) . 6_565 n
La5 La4 4.1596(6) . -202_344 n
La5 La4 4.1595(6) . -205_344 n
La5 La6 4.0271(5) . 1_555 n
La5 La6 4.0271(5) . 2_665 n
La5 La6 4.0260(5) . -203_444 n
La5 O2 2.47879(32) . 102_554 n
La5 O2 2.47893(32) . 105_554 n
La5 O5 2.41699(29) . 102_554 n
La5 O6 2.26142(26) . -202_344 n
La5 O6 2.26129(26) . -205_344 n
La5 O7 2.3853(4) . 1_555 n
La5 O9 2.85130(33) . -202_344 n
La5 O11 2.4296(5) . -2_565 n
La5 Mo6 4.0271(5) . 1_555 n
La5 Mo6 4.0271(5) . 2_665 n
La5 Mo6 4.0260(5) . -203_444 n
La6 Mo1 4.1836(6) . 101_554 n
La6 La1 4.1348(6) . 101_554 n
La6 La1 4.1348(6) . 105_554 n
La6 La4 4.0108(5) . 3_565 n
La6 La4 4.0107(5) . 6_565 n
La6 La5 4.0271(5) . 1_555 n
La6 La5 4.0271(5) . 3_565 n
La6 La5 4.0260(5) . -202_344 n
La6 La6 4.1018(5) . 2_665 n
La6 La6 4.1018(5) . 3_565 n
La6 La6 3.8243(5) . -202_344 n
La6 La6 3.8243(5) . -203_444 n
La6 O1 2.72247(30) . 101_554 n
La6 O2 2.28910(27) . 101_554 n
La6 O2 2.28905(27) . 105_554 n
La6 O7 2.27649(26) . -202_344 n
La6 O9 2.1647(4) . 3_565 n
La6 O9 2.38471(28) . -201_454 n
La6 O9 2.38486(28) . -202_344 n
La6 O12 2.4445(5) . -2_565 n
La6 Mo6 4.1018(5) . 2_665 n
La6 Mo6 4.1018(5) . 3_565 n
La6 Mo6 3.8243(5) . -202_344 n
La6 Mo6 3.8243(5) . -203_444 n
O1 Mo1 2.1058(4) . 1_555 n
O1 La6 2.72247(30) . 201_445 n
O1 La6 2.72247(30) . 202_555 n
O1 La6 2.72247(30) . 203_455 n
O1 Mo6 2.72247(30) . 201_445 n
O1 Mo6 2.72247(30) . 202_555 n
O1 Mo6 2.72247(30) . 203_455 n
O2 La1 2.6238(5) . 1_555 n
O2 La4 2.48351(30) . 203_455 n
O2 La5 2.47879(32) . 203_455 n
O2 La6 2.28910(27) . 201_445 n
O2 Mo6 2.28910(27) . 201_445 n
O3 La2 3.2123(5) . 1_555 n
O3 La2 1.66798(20) . 203_455 n
O3 La3 3.0355(4) . 203_455 n
O3 La4 3.3715(4) . 203_455 n
O3 O3 1.11746(20) . -104_444 n
O4 La2 2.27756(27) . 203_455 n
O4 La3 2.4379(4) . 1_555 n
O4 Mo2 2.48140(29) . -202_344 n
O4 La4 2.69806(33) . -205_344 n
O5 La3 2.34178(27) . 203_455 n
O5 La3 2.34182(27) . 205_555 n
O5 Mo2 2.4289(5) . 1_555 n
O5 La5 2.41699(29) . 203_455 n
O6 La3 2.59883(32) . 203_455 n
O6 La4 2.4999(5) . 1_555 n
O6 La4 2.36181(29) . -205_344 n
O6 La5 2.26142(26) . -203_444 n
O7 La4 2.70351(32) . -202_344 n
O7 La4 2.70358(32) . -205_344 n
O7 La5 2.3853(4) . 1_555 n
O7 La6 2.27649(26) . -203_444 n
O7 Mo6 2.27649(26) . -203_444 n
O8 Mo2 2.3467(4) . -2_555 n
O8 Mo2 2.65618(33) . 202_555 n
O8 La4 2.50581(29) . 202_555 n
O8 La4 2.50574(29) . 205_555 n
O9 La5 2.85130(33) . -203_444 n
O9 La6 2.1647(4) . 2_665 n
O9 La6 2.38471(28) . -201_454 n
O9 La6 2.38486(28) . -203_444 n
O9 Mo6 2.1647(4) . 2_665 n
O9 Mo6 2.38471(28) . -201_454 n
O9 Mo6 2.38486(28) . -203_444 n
O10 La1 2.71360(32) . 202_555 n
O10 La2 1.95251(22) . 202_555 n
O10 Mo2 2.60161(31) . 202_555 n
O10 La4 2.3928(4) . -5_555 n
O11 La1 2.40321(30) . 202_555 n
O11 La1 2.40330(30) . 206_555 n
O11 Mo2 2.41912(29) . -201_444 n
O11 La5 2.4296(5) . -3_655 n
O12 Mo1 2.35808(27) . 201_555 n
O12 La1 2.61130(31) . 202_555 n
O12 La1 2.61147(31) . 205_555 n
O12 La6 2.4445(5) . -3_655 n
O12 Mo6 2.4445(5) . -3_655 n
Mo6 Mo1 4.1836(6) . 101_554 n
Mo6 La1 4.1348(6) . 101_554 n
Mo6 La1 4.1348(6) . 105_554 n
Mo6 La4 4.0108(5) . 3_565 n
Mo6 La4 4.0107(5) . 6_565 n
Mo6 La5 4.0271(5) . 1_555 n
Mo6 La5 4.0271(5) . 3_565 n
Mo6 La5 4.0260(5) . -202_344 n
Mo6 La6 4.1018(5) . 2_665 n
Mo6 La6 4.1018(5) . 3_565 n
Mo6 La6 3.8243(5) . -202_344 n
Mo6 La6 3.8243(5) . -203_444 n
Mo6 O1 2.72247(30) . 101_554 n
Mo6 O2 2.28910(27) . 101_554 n
Mo6 O2 2.28905(27) . 105_554 n
Mo6 O7 2.27649(26) . -202_344 n
Mo6 O9 2.1647(4) . 3_565 n
Mo6 O9 2.38471(28) . -201_454 n
Mo6 O9 2.38486(28) . -202_344 n
Mo6 O12 2.4445(5) . -2_565 n
Mo6 Mo6 4.1018(5) . 2_665 n
Mo6 Mo6 4.1018(5) . 3_565 n
Mo6 Mo6 3.8243(5) . -202_344 n
Mo6 Mo6 3.8243(5) . -203_444 n
